data_4126559
loop_
_publ_author_name
'Eckstein, Brian J.'
'Melkonyan, Ferdinand S.'
'Manley, Eric F.'
'Fabiano, Simone'
'Mouat, Aidan R.'
'Chen, Lin X.'
'Facchetti, Antonio'
'Marks, Tobin J.'

_publ_section_title
;
 Naphthalene Bis(4,8-diamino-1,5-dicarboxyl)amide Building Block for
 Semiconducting Polymers.
;
_journal_name_full 'Journal of the American Chemical Society'
_journal_paper_doi 10.1021/jacs.7b07750
_journal_year 2017
_chemical_formula_moiety 'C36 H42 N2 O2 S2'
_chemical_formula_sum 'C36 H42.5 N2 O2 S2'
_chemical_formula_weight 599.34
_chemical_name_systematic C36H42N2O2S2
_space_group_crystal_system triclinic
_space_group_IT_number 2
_space_group_name_Hall '-P 1'
_space_group_name_H-M_alt 'P -1'
_symmetry_space_group_name_Hall '-P 1'
_symmetry_space_group_name_H-M 'P -1'
_atom_sites_solution_hydrogens geom
_audit_creation_date 2015-06-11
_audit_creation_method
;
Olex2 1.2
(compiled 2015.01.26 svn.r3150 for OlexSys, GUI svn.r4998)
;
_cell_angle_alpha 85.50(3)
_cell_angle_beta 86.97(3)
_cell_angle_gamma 74.40(3)
_cell_formula_units_Z 4
_cell_length_a 10.658(2)
_cell_length_b 17.786(4)
_cell_length_c 17.910(4)
_cell_measurement_temperature 100
_cell_volume 3258.1(13)
_computing_cell_refinement 'SAINT V7.23A (Bruker, 2005)'
_computing_data_collection 'APEX2 V2.1-4 (Bruker, 2007)'
_computing_data_reduction 'Bruker SAINT'
_computing_molecular_graphics 'Olex2 (Dolomanov et al., 2009)'
_computing_publication_material 'Olex2 (Dolomanov et al., 2009)'
_computing_structure_refinement 'XL (Sheldrick, 2008)'
_diffrn_ambient_temperature 100
_diffrn_detector_area_resol_mean 8
_diffrn_measured_fraction_theta_full 0.982
_diffrn_measured_fraction_theta_max 0.927
_diffrn_measurement_device_type 'Bruker APEX-II CCD'
_diffrn_measurement_method '\w scans'
_diffrn_radiation_monochromator graphite
_diffrn_radiation_type MoK\a
_diffrn_radiation_wavelength 0.71073
_diffrn_reflns_av_unetI/netI 0.0649
_diffrn_reflns_Laue_measured_fraction_full 0.982
_diffrn_reflns_Laue_measured_fraction_max 0.927
_diffrn_reflns_limit_h_max 15
_diffrn_reflns_limit_h_min -14
_diffrn_reflns_limit_k_max 25
_diffrn_reflns_limit_k_min -24
_diffrn_reflns_limit_l_max 25
_diffrn_reflns_limit_l_min 0
_diffrn_reflns_number 18036
_diffrn_reflns_point_group_measured_fraction_full 0.982
_diffrn_reflns_point_group_measured_fraction_max 0.927
_diffrn_reflns_theta_full 26.000
_diffrn_reflns_theta_max 30.220
_diffrn_reflns_theta_min 1.594
_diffrn_source 'sealed tube'
_diffrn_standards_number 0
_exptl_absorpt_coefficient_mu 0.198
_exptl_absorpt_correction_T_max 0.745996
_exptl_absorpt_correction_T_min 0.526107
_exptl_absorpt_correction_type multi-scan
_exptl_absorpt_process_details
;
 TWINABS-2012/1 (Bruker,2012) was used for absorption correction.
 
For component 2:
 wR2(int) was 0.0745 before and 0.0587 after correction.
 The Ratio of minimum to maximum transmission is 0.71.
 The \l/2 correction factor is Not present

Final HKLF 4 output contains 43390 reflections, Rint = 0.0412
 (15107 with I > 3sig(I), Rint = 0.0305)
;
_exptl_crystal_colour 'clear dark yellow'
_exptl_crystal_colour_lustre clear
_exptl_crystal_colour_modifier dark
_exptl_crystal_colour_primary yellow
_exptl_crystal_density_diffrn 1.222
_exptl_crystal_description plate
_exptl_crystal_F_000 1282
_exptl_crystal_size_max 0.174
_exptl_crystal_size_mid 0.142
_exptl_crystal_size_min 0.081
_refine_diff_density_max 1.354
_refine_diff_density_min -1.203
_refine_diff_density_rms 0.100
_refine_ls_extinction_method none
_refine_ls_goodness_of_fit_ref 1.044
_refine_ls_hydrogen_treatment constr
_refine_ls_matrix_type full
_refine_ls_number_parameters 762
_refine_ls_number_reflns 18036
_refine_ls_number_restraints 0
_refine_ls_restrained_S_all 1.044
_refine_ls_R_factor_all 0.1296
_refine_ls_R_factor_gt 0.0815
_refine_ls_shift/su_max 0.002
_refine_ls_shift/su_mean 0.000
_refine_ls_structure_factor_coef Fsqd
_refine_ls_weighting_details 'w=1/[\s^2^(Fo^2^)+(0.1276P)^2^+6.4667P] where P=(Fo^2^+2Fc^2^)/3'
_refine_ls_weighting_scheme calc
_refine_ls_wR_factor_gt 0.2253
_refine_ls_wR_factor_ref 0.2640
_reflns_Friedel_coverage 0.000
_reflns_number_gt 11611
_reflns_number_total 18036
_reflns_threshold_expression 'I > 2\s(I)'
_cod_data_source_file ja7b07750_si_003.cif
_cod_data_source_block bje_iv_59_a
_cod_original_cell_volume 3257.9(12)
_cod_original_formula_sum 'C36 H42.50 N2 O2 S2'
_cod_database_code 4126559
_shelx_space_group_comment
;
The symmetry employed for this shelxl refinement is uniquely defined
by the following loop, which should always be used as a source of
symmetry information in preference to the above space-group names.
They are only intended as comments.
;
_olex2_refinement_description
;
1. Twinned data refinement
 Scales: 0.12(4) 0.88(4)
2. Fixed Uiso
 At 1.2 times of:
  All C(H) groups, All C(H,H) groups
 At 1.5 times of:
  All C(H,H,H) groups
3.a Secondary CH2 refined with riding coordinates:
 C30(H30A,H30B), C22(H22A,H22B), C24(H24A,H24B), C33(H33A,H33B), C27(H27A,
 H27B), C21(H21A,H21B), C31(H31A,H31B), C23(H23A,H23B), C25(H25A,H25B),
 C32(H32A,H32B), C26(H26A,H26B), C34(H34A,H34B), C35(H35A,H35B), C29(H29A,H29B),
  C69(H69A,H69B), C65(H65A,H65B), C70(H70A,H70B), C64(H64A,H64B), C68(H68A,
 H68B), C67(H67A,H67B), C66(H66A,H66B), C50(H50A,H50B), C48(H48A,H48B),
 C46(H46A,H46B), C47(H47A,H47B), C52(H52A,H52B), C49(H49A,H49B), C51(H51A,H51B)
3.b Aromatic/amide H refined with riding coordinates:
 C15(H15), C18(H18), C16(H16), C19(H19), C14(H14), C20(H20), C12(H12), C3(H3),
 C62(H62), C56(H56), C63(H63), C61(H61), C39(H39), C45(H45), C43(H43), C44(H44)
3.c Idealised Me refined as rotating group:
 C36(H36A,H36B,H36C), C28(H28A,H28B,H28C), C71(H71A,H71B,H71C), C53(H53A,H53B,
 H53C)
;
_shelx_shelxl_version_number 2014/7
_olex2_date_sample_data_collection 2015-06-10
_olex2_date_sample_submission 2015-06-10
_olex2_exptl_crystal_mounting_method 'The crystal was mounted in Paratone-N on a brass tip.'
_olex2_submission_original_sample_id BJE_IV_59
_olex2_submission_special_instructions 'No special instructions were received'

loop_
_space_group_symop_operation_xyz
'x, y, z'
'-x, -y, -z'

loop_
_atom_site_label
_atom_site_type_symbol
_atom_site_fract_x
_atom_site_fract_y
_atom_site_fract_z
_atom_site_U_iso_or_equiv
_atom_site_adp_type
_atom_site_occupancy
_atom_site_site_symmetry_order
_atom_site_calc_flag
_atom_site_refinement_flags_posn
S2 S 0.74293(9) 0.34236(5) 0.47910(5) 0.0307(2) Uani 1 1 d .
S1 S -0.01294(15) 0.10811(7) 0.62785(9) 0.0629(4) Uani 1 1 d .
O1 O 0.5562(2) 0.10625(15) 0.69892(14) 0.0320(6) Uani 1 1 d .
O2 O 0.1553(2) 0.36270(13) 0.34718(13) 0.0255(5) Uani 1 1 d .
N1 N 0.3481(3) 0.13214(15) 0.65375(15) 0.0232(5) Uani 1 1 d .
N2 N 0.3707(3) 0.32169(15) 0.38342(15) 0.0211(5) Uani 1 1 d .
C30 C 0.2270(3) 0.14891(19) 0.77773(19) 0.0264(7) Uani 1 1 d .
H30A H 0.2886 0.1731 0.7976 0.032 Uiso 1 1 calc R
H30B H 0.1577 0.1901 0.7550 0.032 Uiso 1 1 calc R
C15 C 0.8237(3) 0.3153(2) 0.3451(2) 0.0328(8) Uani 1 1 d .
H15 H 0.8706 0.3149 0.2998 0.039 Uiso 1 1 calc R
C17 C 0.0396(3) 0.19039(17) 0.61490(18) 0.0206(6) Uani 1 1 d .
C36 C -0.1894(5) 0.1660(3) 1.1409(3) 0.0567(13) Uani 1 1 d .
H36A H -0.2179 0.1328 1.1792 0.085 Uiso 1 1 calc GR
H36B H -0.2639 0.2006 1.1172 0.085 Uiso 1 1 calc GR
H36C H -0.1403 0.1961 1.1629 0.085 Uiso 1 1 calc GR
C22 C 0.4413(3) 0.34512(19) 0.25102(18) 0.0249(6) Uani 1 1 d .
H22A H 0.3598 0.3426 0.2311 0.030 Uiso 1 1 calc R
H22B H 0.4986 0.2925 0.2546 0.030 Uiso 1 1 calc R
C24 C 0.5189(4) 0.3691(2) 0.11777(19) 0.0311(7) Uani 1 1 d .
H24A H 0.5519 0.3126 0.1208 0.037 Uiso 1 1 calc R
H24B H 0.4335 0.3821 0.0963 0.037 Uiso 1 1 calc R
C18 C -0.0511(2) 0.26095(18) 0.65193(15) 0.0163(5) Uani 1 1 d .
H18 H -0.0459 0.3124 0.6498 0.020 Uiso 1 1 calc R
C33 C 0.0366(4) 0.1120(2) 0.9635(2) 0.0387(9) Uani 1 1 d .
H33A H -0.0150 0.0821 0.9422 0.046 Uiso 1 1 calc R
H33B H 0.1088 0.0750 0.9883 0.046 Uiso 1 1 calc R
C16 C 0.8427(3) 0.3539(2) 0.4038(2) 0.0328(8) Uani 1 1 d .
H16 H 0.9030 0.3833 0.4032 0.039 Uiso 1 1 calc R
C19 C -0.1497(3) 0.2255(2) 0.6923(2) 0.0319(7) Uani 1 1 d .
H19 H -0.2157 0.2546 0.7226 0.038 Uiso 1 1 calc R
C14 C 0.7260(3) 0.27558(18) 0.3592(2) 0.0251(6) Uani 1 1 d .
H14 H 0.7007 0.2467 0.3245 0.030 Uiso 1 1 calc R
C20 C -0.1392(4) 0.1505(2) 0.6830(2) 0.0364(8) Uani 1 1 d .
H20 H -0.1972 0.1240 0.7053 0.044 Uiso 1 1 calc R
C5 C 0.4411(3) 0.27101(17) 0.43977(17) 0.0206(6) Uani 1 1 d .
C27 C 0.7154(4) 0.3993(3) -0.0667(2) 0.0458(10) Uani 1 1 d .
H27A H 0.8000 0.3878 -0.0444 0.055 Uiso 1 1 calc R
H27B H 0.6842 0.4556 -0.0757 0.055 Uiso 1 1 calc R
C7 C 0.2244(3) 0.26544(17) 0.45385(18) 0.0211(6) Uani 1 1 d .
C10 C 0.2824(3) 0.17020(17) 0.58931(18) 0.0221(6) Uani 1 1 d .
C21 C 0.4153(3) 0.37565(17) 0.32909(17) 0.0212(6) Uani 1 1 d .
H21A H 0.4947 0.3844 0.3464 0.025 Uiso 1 1 calc R
H21B H 0.3498 0.4255 0.3264 0.025 Uiso 1 1 calc R
C1 C 0.4812(3) 0.13292(18) 0.64899(19) 0.0255(7) Uani 1 1 d .
C13 C 0.6722(3) 0.28487(17) 0.43134(19) 0.0221(6) Uani 1 1 d .
C2 C 0.5008(3) 0.17360(18) 0.57426(18) 0.0232(6) Uani 1 1 d .
C31 C 0.1704(4) 0.1050(2) 0.84105(19) 0.0303(7) Uani 1 1 d .
H31A H 0.2412 0.0663 0.8653 0.036 Uiso 1 1 calc R
H31B H 0.1151 0.0773 0.8200 0.036 Uiso 1 1 calc R
C8 C 0.3508(3) 0.23681(17) 0.47817(18) 0.0216(6) Uani 1 1 d .
C23 C 0.5034(4) 0.3968(2) 0.19740(19) 0.0296(7) Uani 1 1 d .
H23A H 0.5883 0.3959 0.2151 0.035 Uiso 1 1 calc R
H23B H 0.4495 0.4503 0.1968 0.035 Uiso 1 1 calc R
C12 C 0.1264(3) 0.24570(17) 0.49754(18) 0.0225(6) Uani 1 1 d .
H12 H 0.0410 0.2633 0.4819 0.027 Uiso 1 1 calc R
C9 C 0.3792(3) 0.19064(17) 0.54239(18) 0.0226(6) Uani 1 1 d .
C25 C 0.6083(4) 0.4032(2) 0.06516(19) 0.0336(8) Uani 1 1 d .
H25A H 0.6936 0.3914 0.0866 0.040 Uiso 1 1 calc R
H25B H 0.5742 0.4596 0.0601 0.040 Uiso 1 1 calc R
C3 C 0.5943(3) 0.20432(18) 0.53708(19) 0.0243(6) Uani 1 1 d .
H3 H 0.6768 0.1934 0.5568 0.029 Uiso 1 1 calc R
C32 C 0.0910(4) 0.1570(2) 0.9001(2) 0.0339(8) Uani 1 1 d .
H32A H 0.1458 0.1851 0.9209 0.041 Uiso 1 1 calc R
H32B H 0.0193 0.1952 0.8761 0.041 Uiso 1 1 calc R
C26 C 0.6220(4) 0.3711(3) -0.0121(2) 0.0363(8) Uani 1 1 d .
H26A H 0.6507 0.3145 -0.0060 0.044 Uiso 1 1 calc R
H26B H 0.5367 0.3851 -0.0338 0.044 Uiso 1 1 calc R
C4 C 0.5673(3) 0.25337(18) 0.46796(18) 0.0220(6) Uani 1 1 d .
C34 C -0.0469(4) 0.1618(3) 1.0218(2) 0.0390(9) Uani 1 1 d .
H34A H 0.0054 0.1901 1.0447 0.047 Uiso 1 1 calc R
H34B H -0.1177 0.2000 0.9969 0.047 Uiso 1 1 calc R
C6 C 0.2366(3) 0.32151(18) 0.38857(17) 0.0207(6) Uani 1 1 d .
C35 C -0.1039(5) 0.1158(3) 1.0827(2) 0.0503(11) Uani 1 1 d .
H35A H -0.0330 0.0780 1.1080 0.060 Uiso 1 1 calc R
H35B H -0.1552 0.0869 1.0598 0.060 Uiso 1 1 calc R
C29 C 0.2958(3) 0.09365(18) 0.71856(18) 0.0256(7) Uani 1 1 d .
H29A H 0.3667 0.0539 0.7415 0.031 Uiso 1 1 calc R
H29B H 0.2347 0.0675 0.7013 0.031 Uiso 1 1 calc R
C28 C 0.7306(5) 0.3618(4) -0.1410(2) 0.0595(14) Uani 1 1 d .
H28A H 0.7636 0.3061 -0.1327 0.089 Uiso 1 1 calc GR
H28B H 0.7904 0.3818 -0.1735 0.089 Uiso 1 1 calc GR
H28C H 0.6474 0.3737 -0.1638 0.089 Uiso 1 1 calc GR
C11 C 0.1532(3) 0.19813(17) 0.56732(18) 0.0209(6) Uani 1 1 d .
S4 S -0.44653(8) 0.53526(5) 0.38576(5) 0.02646(19) Uani 1 1 d .
O4 O 0.1931(2) 0.55272(13) 0.30796(13) 0.0238(5) Uani 1 1 d .
N4 N -0.0220(2) 0.56423(15) 0.34792(14) 0.0197(5) Uani 1 1 d .
C69 C -0.0806(4) 0.6272(2) -0.03163(19) 0.0314(7) Uani 1 1 d .
H69A H -0.0687 0.6760 -0.0166 0.038 Uiso 1 1 calc R
H69B H 0.0047 0.5901 -0.0343 0.038 Uiso 1 1 calc R
C65 C -0.1182(4) 0.5229(2) 0.24017(19) 0.0272(7) Uani 1 1 d .
H65A H -0.1776 0.5048 0.2756 0.033 Uiso 1 1 calc R
H65B H -0.0428 0.4791 0.2322 0.033 Uiso 1 1 calc R
C70 C -0.1377(4) 0.6413(2) -0.10944(19) 0.0311(7) Uani 1 1 d .
H70A H -0.1454 0.5921 -0.1258 0.037 Uiso 1 1 calc R
H70B H -0.2246 0.6765 -0.1065 0.037 Uiso 1 1 calc R
C62 C -0.4834(3) 0.6690(2) 0.31492(19) 0.0278(7) Uani 1 1 d .
H62 H -0.5193 0.7138 0.2847 0.033 Uiso 1 1 calc R
C55 C 0.1370(3) 0.51003(17) 0.43654(16) 0.0187(6) Uani 1 1 d .
C58 C -0.0874(3) 0.54625(17) 0.41394(16) 0.0183(6) Uani 1 1 d .
C59 C -0.2163(3) 0.55183(17) 0.43966(17) 0.0198(6) Uani 1 1 d .
C71 C -0.0554(4) 0.6759(3) -0.1673(2) 0.0393(9) Uani 1 1 d .
H71A H -0.0949 0.6829 -0.2152 0.059 Uiso 1 1 calc GR
H71B H 0.0306 0.6411 -0.1708 0.059 Uiso 1 1 calc GR
H71C H -0.0499 0.7256 -0.1524 0.059 Uiso 1 1 calc GR
C54 C 0.1158(3) 0.54314(17) 0.35766(17) 0.0203(6) Uani 1 1 d .
C57 C 0.0115(3) 0.51395(17) 0.46511(17) 0.0196(6) Uani 1 1 d .
C64 C -0.0746(3) 0.58781(18) 0.27342(17) 0.0213(6) Uani 1 1 d .
H64A H -0.0085 0.6022 0.2403 0.026 Uiso 1 1 calc R
H64B H -0.1483 0.6336 0.2766 0.026 Uiso 1 1 calc R
C60 C -0.3304(3) 0.58602(18) 0.39310(17) 0.0195(6) Uani 1 1 d .
C56 C 0.2383(3) 0.47722(18) 0.48450(17) 0.0199(6) Uani 1 1 d .
H56 H 0.3233 0.4738 0.4672 0.024 Uiso 1 1 calc R
C63 C -0.5391(3) 0.6087(2) 0.3281(2) 0.0289(7) Uani 1 1 d .
H63 H -0.6174 0.6074 0.3085 0.035 Uiso 1 1 calc R
C68 C -0.1646(4) 0.5961(2) 0.02825(19) 0.0313(7) Uani 1 1 d .
H68A H -0.1790 0.5481 0.0127 0.038 Uiso 1 1 calc R
H68B H -0.2488 0.6340 0.0326 0.038 Uiso 1 1 calc R
C67 C -0.1022(4) 0.5799(2) 0.10482(19) 0.0292(7) Uani 1 1 d .
H67A H -0.0187 0.5414 0.1005 0.035 Uiso 1 1 calc R
H67B H -0.0863 0.6277 0.1197 0.035 Uiso 1 1 calc R
C66 C -0.1859(4) 0.5501(2) 0.16585(19) 0.0313(7) Uani 1 1 d .
H66A H -0.2122 0.5068 0.1477 0.038 Uiso 1 1 calc R
H66B H -0.2643 0.5915 0.1749 0.038 Uiso 1 1 calc R
C61 C -0.3641(3) 0.65610(19) 0.35248(19) 0.0244(6) Uani 1 1 d .
H61 H -0.3142 0.6919 0.3496 0.029 Uiso 1 1 calc R
S3 S 0.98115(8) -0.09964(5) 0.58275(5) 0.0295(2) Uani 1 1 d .
O3 O 0.3475(2) -0.11417(14) 0.67459(14) 0.0282(5) Uani 1 1 d .
N3 N 0.5430(3) -0.08464(15) 0.64340(16) 0.0236(5) Uani 1 1 d .
C39 C 0.2732(3) -0.01063(18) 0.51004(19) 0.0232(6) Uani 1 1 d .
H39 H 0.1941 -0.0209 0.5244 0.028 Uiso 1 1 calc R
C50 C 0.5355(15) -0.1445(9) 0.9693(7) 0.226(9) Uani 1 1 d .
H50A H 0.5671 -0.2011 0.9725 0.272 Uiso 1 1 calc R
H50B H 0.4501 -0.1327 0.9479 0.272 Uiso 1 1 calc R
C45 C 1.0418(3) -0.0976(2) 0.6691(2) 0.0326(8) Uani 1 1 d .
H45 H 1.1287 -0.1186 0.6809 0.039 Uiso 1 1 calc R
C48 C 0.6421(7) -0.1537(3) 0.8446(3) 0.0685(17) Uani 1 1 d .
H48A H 0.7348 -0.1592 0.8369 0.082 Uiso 1 1 calc R
H48B H 0.6276 -0.2050 0.8423 0.082 Uiso 1 1 calc R
C53 C 0.3147(11) -0.1131(10) 1.1355(5) 0.197(8) Uani 1 1 d .
H53A H 0.3566 -0.0833 1.1634 0.295 Uiso 1 1 calc GR
H53B H 0.3256 -0.1643 1.1600 0.295 Uiso 1 1 calc GR
H53C H 0.2234 -0.0870 1.1328 0.295 Uiso 1 1 calc GR
C40 C 0.4929(3) -0.01900(18) 0.53339(18) 0.0222(6) Uani 1 1 d .
C43 C 0.8239(3) -0.03484(19) 0.6852(2) 0.0268(7) Uani 1 1 d .
H43 H 0.7488 -0.0089 0.7112 0.032 Uiso 1 1 calc R
C46 C 0.6091(3) -0.13437(18) 0.70623(18) 0.0234(6) Uani 1 1 d .
H46A H 0.7025 -0.1434 0.6980 0.028 Uiso 1 1 calc R
H46B H 0.5894 -0.1846 0.7076 0.028 Uiso 1 1 calc R
C41 C 0.7146(3) -0.03077(17) 0.56173(19) 0.0226(6) Uani 1 1 d .
C38 C 0.3771(3) -0.03537(18) 0.55804(19) 0.0224(6) Uani 1 1 d .
C00X C 0.5958(3) -0.04650(17) 0.58266(18) 0.0220(6) Uani 1 1 d .
C47 C 0.5700(4) -0.0995(2) 0.7818(2) 0.0304(7) Uani 1 1 d .
H47A H 0.5899 -0.0493 0.7811 0.037 Uiso 1 1 calc R
H47B H 0.4768 -0.0908 0.7908 0.037 Uiso 1 1 calc R
C42 C 0.8259(3) -0.05069(18) 0.6121(2) 0.0242(6) Uani 1 1 d .
C52 C 0.3671(8) -0.1193(6) 1.0675(4) 0.117(3) Uani 1 1 d .
H52A H 0.3169 -0.0752 1.0369 0.141 Uiso 1 1 calc R
H52B H 0.3515 -0.1658 1.0492 0.141 Uiso 1 1 calc R
C37 C 0.4107(3) -0.08173(18) 0.63091(19) 0.0244(6) Uani 1 1 d .
C49 C 0.5994(16) -0.1245(5) 0.9227(4) 0.171(7) Uani 1 1 d .
H49A H 0.6805 -0.1278 0.9466 0.205 Uiso 1 1 calc R
H49B H 0.5586 -0.0691 0.9134 0.205 Uiso 1 1 calc R
C44 C 0.9479(4) -0.0618(2) 0.7182(2) 0.0312(8) Uani 1 1 d .
H44 H 0.9627 -0.0556 0.7678 0.037 Uiso 1 1 calc R
C51 C 0.5077(8) -0.1236(7) 1.0500(5) 0.124(3) Uani 1 1 d .
H51A H 0.5628 -0.1632 1.0831 0.148 Uiso 1 1 calc R
H51B H 0.5246 -0.0737 1.0565 0.148 Uiso 1 1 calc R

loop_
_atom_site_aniso_label
_atom_site_aniso_U_11
_atom_site_aniso_U_22
_atom_site_aniso_U_33
_atom_site_aniso_U_23
_atom_site_aniso_U_13
_atom_site_aniso_U_12
S2 0.0265(4) 0.0286(4) 0.0382(5) 0.0007(3) -0.0045(3) -0.0095(3)
S1 0.0693(9) 0.0382(6) 0.0841(10) -0.0172(6) 0.0429(7) -0.0239(6)
O1 0.0239(12) 0.0300(12) 0.0356(14) 0.0090(10) -0.0034(10) 0.0013(10)
O2 0.0242(11) 0.0264(11) 0.0260(11) 0.0012(9) -0.0046(9) -0.0073(9)
N1 0.0190(12) 0.0208(12) 0.0260(13) 0.0051(10) 0.0021(10) -0.0013(10)
N2 0.0190(12) 0.0196(12) 0.0239(13) 0.0011(10) -0.0002(10) -0.0047(10)
C30 0.0273(16) 0.0245(15) 0.0261(16) 0.0005(12) 0.0006(13) -0.0054(13)
C15 0.0218(16) 0.0262(16) 0.045(2) 0.0078(15) 0.0082(14) -0.0013(13)
C17 0.0171(13) 0.0169(13) 0.0274(15) -0.0017(11) 0.0009(11) -0.0042(11)
C36 0.048(3) 0.081(4) 0.033(2) 0.002(2) 0.0122(19) -0.006(2)
C22 0.0272(16) 0.0245(15) 0.0256(16) -0.0015(12) 0.0015(12) -0.0121(13)
C24 0.0347(19) 0.0356(18) 0.0270(17) -0.0042(14) 0.0041(14) -0.0164(15)
C18 0.0041(11) 0.0319(15) 0.0143(12) -0.0003(11) 0.0051(9) -0.0086(10)
C33 0.046(2) 0.041(2) 0.0280(18) -0.0005(16) 0.0008(16) -0.0113(18)
C16 0.0219(16) 0.0223(15) 0.052(2) 0.0078(15) -0.0025(15) -0.0045(13)
C19 0.0197(16) 0.0333(18) 0.040(2) -0.0056(15) 0.0048(14) -0.0020(13)
C14 0.0187(14) 0.0199(14) 0.0340(17) -0.0017(12) 0.0016(12) -0.0013(11)
C20 0.038(2) 0.0362(19) 0.037(2) -0.0016(16) 0.0135(16) -0.0166(16)
C5 0.0216(14) 0.0154(13) 0.0227(14) -0.0033(11) -0.0001(11) -0.0010(11)
C27 0.042(2) 0.075(3) 0.0235(18) 0.0070(19) 0.0005(16) -0.024(2)
C7 0.0205(14) 0.0173(13) 0.0253(15) -0.0010(11) -0.0005(11) -0.0046(11)
C10 0.0208(15) 0.0154(13) 0.0272(16) 0.0009(11) 0.0016(12) -0.0011(11)
C21 0.0213(14) 0.0185(13) 0.0233(15) 0.0012(11) 0.0008(11) -0.0054(11)
C1 0.0224(15) 0.0180(14) 0.0314(17) 0.0013(12) 0.0021(12) 0.0010(12)
C13 0.0176(14) 0.0167(13) 0.0303(16) 0.0007(12) -0.0036(12) -0.0019(11)
C2 0.0195(14) 0.0180(13) 0.0290(16) -0.0007(12) 0.0020(12) -0.0006(11)
C31 0.0325(18) 0.0302(17) 0.0261(17) 0.0014(13) 0.0011(13) -0.0063(14)
C8 0.0206(14) 0.0171(13) 0.0258(15) -0.0020(11) 0.0014(11) -0.0029(11)
C23 0.0362(19) 0.0276(16) 0.0270(17) -0.0013(13) 0.0035(14) -0.0130(14)
C12 0.0226(15) 0.0182(13) 0.0269(15) -0.0017(12) -0.0017(12) -0.0054(11)
C9 0.0193(14) 0.0172(13) 0.0284(16) -0.0001(12) 0.0015(12) -0.0007(11)
C25 0.038(2) 0.043(2) 0.0232(16) -0.0024(15) 0.0001(14) -0.0175(17)
C3 0.0179(14) 0.0205(14) 0.0311(17) -0.0002(12) -0.0009(12) 0.0004(11)
C32 0.037(2) 0.0368(19) 0.0264(17) -0.0021(14) 0.0019(14) -0.0067(16)
C26 0.035(2) 0.050(2) 0.0244(17) 0.0003(16) 0.0016(14) -0.0141(17)
C4 0.0178(14) 0.0192(13) 0.0273(16) -0.0033(12) 0.0013(11) -0.0017(11)
C34 0.044(2) 0.045(2) 0.0278(18) -0.0017(16) 0.0057(16) -0.0121(18)
C6 0.0202(14) 0.0198(13) 0.0228(14) -0.0022(11) -0.0004(11) -0.0062(11)
C35 0.054(3) 0.064(3) 0.031(2) 0.002(2) 0.0070(18) -0.014(2)
C29 0.0265(16) 0.0200(14) 0.0265(16) 0.0038(12) 0.0034(12) -0.0020(12)
C28 0.058(3) 0.093(4) 0.026(2) 0.000(2) 0.0085(19) -0.020(3)
C11 0.0194(14) 0.0160(13) 0.0271(15) -0.0014(11) 0.0022(11) -0.0050(11)
S4 0.0207(4) 0.0293(4) 0.0312(4) 0.0028(3) -0.0086(3) -0.0096(3)
O4 0.0208(11) 0.0252(11) 0.0243(11) 0.0016(9) 0.0003(8) -0.0054(9)
N4 0.0159(12) 0.0240(12) 0.0183(12) -0.0006(10) -0.0016(9) -0.0040(10)
C69 0.0359(19) 0.0346(18) 0.0240(16) -0.0039(14) -0.0061(14) -0.0086(15)
C65 0.0341(18) 0.0270(16) 0.0232(15) -0.0017(13) -0.0057(13) -0.0119(14)
C70 0.0347(19) 0.0317(17) 0.0252(17) -0.0010(14) -0.0071(14) -0.0050(14)
C62 0.0205(15) 0.0305(17) 0.0283(17) 0.0025(13) -0.0056(12) 0.0001(13)
C55 0.0160(13) 0.0214(13) 0.0191(14) -0.0043(11) -0.0002(10) -0.0048(11)
C58 0.0178(13) 0.0180(13) 0.0195(14) -0.0024(11) -0.0035(11) -0.0044(11)
C59 0.0180(14) 0.0195(13) 0.0215(14) -0.0039(11) -0.0044(11) -0.0028(11)
C71 0.048(2) 0.044(2) 0.0271(18) -0.0031(16) -0.0025(16) -0.0140(18)
C54 0.0194(14) 0.0188(13) 0.0225(14) -0.0031(11) -0.0012(11) -0.0040(11)
C57 0.0163(13) 0.0208(13) 0.0218(14) -0.0028(11) -0.0033(11) -0.0041(11)
C64 0.0221(15) 0.0216(14) 0.0193(14) 0.0024(11) -0.0058(11) -0.0045(11)
C60 0.0142(13) 0.0233(14) 0.0222(14) -0.0053(11) -0.0028(10) -0.0058(11)
C56 0.0152(13) 0.0223(14) 0.0221(14) -0.0052(11) -0.0014(11) -0.0036(11)
C63 0.0193(15) 0.0361(18) 0.0301(17) 0.0010(14) -0.0085(12) -0.0050(13)
C68 0.0334(18) 0.0365(18) 0.0238(16) -0.0008(14) -0.0106(14) -0.0074(15)
C67 0.0322(18) 0.0338(17) 0.0227(16) -0.0011(13) -0.0077(13) -0.0095(14)
C66 0.0365(19) 0.0368(19) 0.0236(16) 0.0002(14) -0.0094(14) -0.0138(15)
C61 0.0185(14) 0.0224(15) 0.0307(17) -0.0013(12) -0.0056(12) -0.0020(12)
S3 0.0169(4) 0.0267(4) 0.0442(5) -0.0062(4) -0.0048(3) -0.0026(3)
O3 0.0222(11) 0.0273(12) 0.0360(13) 0.0041(10) -0.0029(10) -0.0093(9)
N3 0.0192(13) 0.0213(12) 0.0305(14) 0.0011(11) -0.0048(10) -0.0058(10)
C39 0.0161(14) 0.0223(14) 0.0326(17) -0.0031(12) -0.0009(12) -0.0069(11)
C50 0.309(17) 0.302(17) 0.182(11) -0.175(12) 0.183(12) -0.270(16)
C45 0.0199(16) 0.0269(16) 0.051(2) -0.0008(15) -0.0137(15) -0.0039(13)
C48 0.122(5) 0.047(3) 0.036(2) 0.005(2) -0.027(3) -0.020(3)
C53 0.131(9) 0.41(2) 0.083(6) 0.075(10) -0.022(6) -0.147(12)
C40 0.0176(13) 0.0204(14) 0.0288(16) -0.0010(12) -0.0046(12) -0.0048(11)
C43 0.0202(15) 0.0233(15) 0.0365(18) 0.0000(13) -0.0066(13) -0.0044(12)
C46 0.0220(15) 0.0173(13) 0.0297(16) 0.0039(12) -0.0050(12) -0.0038(11)
C41 0.0169(14) 0.0178(13) 0.0335(17) -0.0032(12) -0.0054(12) -0.0043(11)
C38 0.0163(14) 0.0205(14) 0.0314(16) -0.0006(12) -0.0019(12) -0.0069(11)
C00X 0.0188(14) 0.0191(13) 0.0287(16) -0.0017(12) -0.0058(12) -0.0052(11)
C47 0.0332(18) 0.0228(15) 0.0359(19) -0.0025(14) -0.0019(14) -0.0082(14)
C42 0.0181(14) 0.0180(13) 0.0364(18) 0.0004(12) -0.0067(12) -0.0042(11)
C52 0.091(6) 0.171(9) 0.074(5) 0.028(5) 0.021(4) -0.022(6)
C37 0.0207(15) 0.0206(14) 0.0315(17) -0.0014(12) -0.0046(12) -0.0045(12)
C49 0.42(2) 0.074(5) 0.032(3) -0.005(3) -0.017(6) -0.091(9)
C44 0.0299(18) 0.0282(17) 0.0361(19) 0.0010(14) -0.0137(15) -0.0070(14)
C51 0.090(6) 0.187(10) 0.107(6) -0.056(7) 0.042(5) -0.056(6)

loop_
_atom_type_symbol
_atom_type_description
_atom_type_scat_dispersion_real
_atom_type_scat_dispersion_imag
_atom_type_scat_source
C C 0.0033 0.0016 'International Tables Vol C Tables 4.2.6.8 and 6.1.1.4'
H H 0.0000 0.0000 'International Tables Vol C Tables 4.2.6.8 and 6.1.1.4'
N N 0.0061 0.0033 'International Tables Vol C Tables 4.2.6.8 and 6.1.1.4'
O O 0.0106 0.0060 'International Tables Vol C Tables 4.2.6.8 and 6.1.1.4'
S S 0.1246 0.1234 'International Tables Vol C Tables 4.2.6.8 and 6.1.1.4'

loop_
_geom_angle_atom_site_label_1
_geom_angle_atom_site_label_2
_geom_angle_atom_site_label_3
_geom_angle
_geom_angle_site_symmetry_1
_geom_angle_site_symmetry_3
C16 S2 C13 91.79(18) . .
C20 S1 C17 93.06(18) . .
C10 N1 C1 111.0(3) . .
C10 N1 C29 128.0(3) . .
C1 N1 C29 120.9(3) . .
C5 N2 C21 128.6(3) . .
C5 N2 C6 110.7(3) . .
C6 N2 C21 120.4(2) . .
H30A C30 H30B 108.1 . .
C31 C30 H30A 109.5 . .
C31 C30 H30B 109.5 . .
C31 C30 C29 110.7(3) . .
C29 C30 H30A 109.5 . .
C29 C30 H30B 109.5 . .
C16 C15 H15 123.2 . .
C16 C15 C14 113.6(3) . .
C14 C15 H15 123.2 . .
C18 C17 S1 113.4(2) . .
C11 C17 S1 125.0(2) . .
C11 C17 C18 121.4(2) . .
H36A C36 H36B 109.5 . .
H36A C36 H36C 109.5 . .
H36B C36 H36C 109.5 . .
C35 C36 H36A 109.5 . .
C35 C36 H36B 109.5 . .
C35 C36 H36C 109.5 . .
H22A C22 H22B 107.9 . .
C21 C22 H22A 109.2 . .
C21 C22 H22B 109.2 . .
C21 C22 C23 112.1(3) . .
C23 C22 H22A 109.2 . .
C23 C22 H22B 109.2 . .
H24A C24 H24B 107.5 . .
C23 C24 H24A 108.4 . .
C23 C24 H24B 108.4 . .
C25 C24 H24A 108.4 . .
C25 C24 H24B 108.4 . .
C25 C24 C23 115.4(3) . .
C17 C18 H18 129.0 . .
C19 C18 C17 102.1(3) . .
C19 C18 H18 129.0 . .
H33A C33 H33B 107.5 . .
C32 C33 H33A 108.5 . .
C32 C33 H33B 108.5 . .
C34 C33 H33A 108.5 . .
C34 C33 H33B 108.5 . .
C34 C33 C32 115.1(3) . .
S2 C16 H16 124.0 . .
C15 C16 S2 112.0(3) . .
C15 C16 H16 124.0 . .
C18 C19 H19 121.4 . .
C20 C19 C18 117.1(3) . .
C20 C19 H19 121.4 . .
C15 C14 H14 124.2 . .
C13 C14 C15 111.7(3) . .
C13 C14 H14 124.2 . .
S1 C20 H20 122.9 . .
C19 C20 S1 114.2(3) . .
C19 C20 H20 122.9 . .
N2 C5 C4 136.9(3) . .
C8 C5 N2 105.1(3) . .
C8 C5 C4 117.7(3) . .
H27A C27 H27B 107.8 . .
C26 C27 H27A 109.0 . .
C26 C27 H27B 109.0 . .
C26 C27 C28 112.9(4) . .
C28 C27 H27A 109.0 . .
C28 C27 H27B 109.0 . .
C8 C7 C6 103.8(3) . .
C12 C7 C8 117.6(3) . .
C12 C7 C6 137.8(3) . .
C9 C10 N1 104.7(3) . .
C11 C10 N1 137.0(3) . .
C11 C10 C9 117.7(3) . .
N2 C21 C22 112.7(2) . .
N2 C21 H21A 109.1 . .
N2 C21 H21B 109.1 . .
C22 C21 H21A 109.1 . .
C22 C21 H21B 109.1 . .
H21A C21 H21B 107.8 . .
O1 C1 N1 123.1(3) . .
O1 C1 C2 130.8(3) . .
N1 C1 C2 106.1(3) . .
C14 C13 S2 111.0(2) . .
C14 C13 C4 128.8(3) . .
C4 C13 S2 120.2(2) . .
C9 C2 C1 103.8(3) . .
C3 C2 C1 138.3(3) . .
C3 C2 C9 117.3(3) . .
C30 C31 H31A 108.7 . .
C30 C31 H31B 108.7 . .
C30 C31 C32 114.2(3) . .
H31A C31 H31B 107.6 . .
C32 C31 H31A 108.7 . .
C32 C31 H31B 108.7 . .
C7 C8 C5 114.3(3) . .
C9 C8 C5 122.4(3) . .
C9 C8 C7 122.2(3) . .
C22 C23 C24 111.5(3) . .
C22 C23 H23A 109.3 . .
C22 C23 H23B 109.3 . .
C24 C23 H23A 109.3 . .
C24 C23 H23B 109.3 . .
H23A C23 H23B 108.0 . .
C7 C12 H12 119.2 . .
C7 C12 C11 121.5(3) . .
C11 C12 H12 119.2 . .
C2 C9 C10 114.2(3) . .
C8 C9 C10 122.2(3) . .
C8 C9 C2 122.3(3) . .
C24 C25 H25A 109.1 . .
C24 C25 H25B 109.1 . .
C24 C25 C26 112.3(3) . .
H25A C25 H25B 107.9 . .
C26 C25 H25A 109.1 . .
C26 C25 H25B 109.1 . .
C2 C3 H3 119.2 . .
C2 C3 C4 121.7(3) . .
C4 C3 H3 119.2 . .
C33 C32 C31 113.5(3) . .
C33 C32 H32A 108.9 . .
C33 C32 H32B 108.9 . .
C31 C32 H32A 108.9 . .
C31 C32 H32B 108.9 . .
H32A C32 H32B 107.7 . .
C27 C26 C25 115.5(3) . .
C27 C26 H26A 108.4 . .
C27 C26 H26B 108.4 . .
C25 C26 H26A 108.4 . .
C25 C26 H26B 108.4 . .
H26A C26 H26B 107.5 . .
C5 C4 C13 122.7(3) . .
C5 C4 C3 118.5(3) . .
C3 C4 C13 118.7(3) . .
C33 C34 H34A 108.7 . .
C33 C34 H34B 108.7 . .
H34A C34 H34B 107.6 . .
C35 C34 C33 114.0(4) . .
C35 C34 H34A 108.7 . .
C35 C34 H34B 108.7 . .
O2 C6 N2 122.9(3) . .
O2 C6 C7 131.2(3) . .
N2 C6 C7 105.8(3) . .
C36 C35 H35A 108.7 . .
C36 C35 H35B 108.7 . .
C34 C35 C36 114.1(4) . .
C34 C35 H35A 108.7 . .
C34 C35 H35B 108.7 . .
H35A C35 H35B 107.6 . .
N1 C29 C30 114.1(3) . .
N1 C29 H29A 108.7 . .
N1 C29 H29B 108.7 . .
C30 C29 H29A 108.7 . .
C30 C29 H29B 108.7 . .
H29A C29 H29B 107.6 . .
C27 C28 H28A 109.5 . .
C27 C28 H28B 109.5 . .
C27 C28 H28C 109.5 . .
H28A C28 H28B 109.5 . .
H28A C28 H28C 109.5 . .
H28B C28 H28C 109.5 . .
C10 C11 C17 124.0(3) . .
C10 C11 C12 118.8(3) . .
C12 C11 C17 116.8(3) . .
C63 S4 C60 92.24(16) . .
C58 N4 C54 110.7(2) . .
C58 N4 C64 128.2(2) . .
C54 N4 C64 120.3(3) . .
H69A C69 H69B 107.7 . .
C70 C69 H69A 108.8 . .
C70 C69 H69B 108.8 . .
C70 C69 C68 113.9(3) . .
C68 C69 H69A 108.8 . .
C68 C69 H69B 108.8 . .
H65A C65 H65B 107.9 . .
C64 C65 H65A 109.1 . .
C64 C65 H65B 109.1 . .
C64 C65 C66 112.3(3) . .
C66 C65 H65A 109.1 . .
C66 C65 H65B 109.1 . .
C69 C70 H70A 109.0 . .
C69 C70 H70B 109.0 . .
H70A C70 H70B 107.8 . .
C71 C70 C69 112.9(3) . .
C71 C70 H70A 109.0 . .
C71 C70 H70B 109.0 . .
C63 C62 H62 123.7 . .
C63 C62 C61 112.7(3) . .
C61 C62 H62 123.7 . .
C57 C55 C54 103.5(2) . .
C56 C55 C54 139.9(3) . .
C56 C55 C57 116.6(3) . .
N4 C58 C59 138.1(3) . .
N4 C58 C57 104.9(3) . .
C59 C58 C57 117.0(3) . .
C58 C59 C60 123.2(3) . .
C58 C59 C56 118.5(3) . 2_566
C56 C59 C60 118.3(3) 2_566 .
C70 C71 H71A 109.5 . .
C70 C71 H71B 109.5 . .
C70 C71 H71C 109.5 . .
H71A C71 H71B 109.5 . .
H71A C71 H71C 109.5 . .
H71B C71 H71C 109.5 . .
O4 C54 N4 122.8(3) . .
O4 C54 C55 130.7(3) . .
N4 C54 C55 106.5(2) . .
C55 C57 C58 114.4(3) . .
C57 C57 C55 122.3(4) 2_566 .
C57 C57 C58 123.2(4) 2_566 .
N4 C64 C65 112.2(3) . .
N4 C64 H64A 109.2 . .
N4 C64 H64B 109.2 . .
C65 C64 H64A 109.2 . .
C65 C64 H64B 109.2 . .
H64A C64 H64B 107.9 . .
C59 C60 S4 119.9(2) . .
C61 C60 S4 110.4(2) . .
C61 C60 C59 129.6(3) . .
C55 C56 C59 122.3(3) . 2_566
C55 C56 H56 118.8 . .
C59 C56 H56 118.8 2_566 .
S4 C63 H63 124.3 . .
C62 C63 S4 111.5(2) . .
C62 C63 H63 124.3 . .
C69 C68 H68A 109.1 . .
C69 C68 H68B 109.1 . .
C69 C68 C67 112.6(3) . .
H68A C68 H68B 107.8 . .
C67 C68 H68A 109.1 . .
C67 C68 H68B 109.1 . .
C68 C67 H67A 108.9 . .
C68 C67 H67B 108.9 . .
H67A C67 H67B 107.7 . .
C66 C67 C68 113.4(3) . .
C66 C67 H67A 108.9 . .
C66 C67 H67B 108.9 . .
C65 C66 H66A 108.7 . .
C65 C66 H66B 108.7 . .
C67 C66 C65 114.4(3) . .
C67 C66 H66A 108.7 . .
C67 C66 H66B 108.7 . .
H66A C66 H66B 107.6 . .
C62 C61 H61 123.4 . .
C60 C61 C62 113.2(3) . .
C60 C61 H61 123.4 . .
C45 S3 C42 91.90(18) . .
C00X N3 C46 129.3(3) . .
C00X N3 C37 110.6(3) . .
C37 N3 C46 119.2(3) . .
C41 C39 H39 119.2 2_656 .
C38 C39 H39 119.2 . .
C38 C39 C41 121.6(3) . 2_656
H50A C50 H50B 105.6 . .
C49 C50 H50A 104.3 . .
C49 C50 H50B 104.3 . .
C49 C50 C51 131.8(9) . .
C51 C50 H50A 104.3 . .
C51 C50 H50B 104.3 . .
S3 C45 H45 124.0 . .
C44 C45 S3 111.9(3) . .
C44 C45 H45 124.0 . .
H48A C48 H48B 107.7 . .
C47 C48 H48A 108.9 . .
C47 C48 H48B 108.9 . .
C47 C48 C49 113.2(6) . .
C49 C48 H48A 108.9 . .
C49 C48 H48B 108.9 . .
H53A C53 H53B 109.5 . .
H53A C53 H53C 109.5 . .
H53B C53 H53C 109.5 . .
C52 C53 H53A 109.5 . .
C52 C53 H53B 109.5 . .
C52 C53 H53C 109.5 . .
C40 C40 C38 123.0(4) 2_656 .
C40 C40 C00X 122.3(4) 2_656 .
C38 C40 C00X 114.8(3) . .
C42 C43 H43 123.3 . .
C42 C43 C44 113.4(3) . .
C44 C43 H43 123.3 . .
N3 C46 H46A 108.9 . .
N3 C46 H46B 108.9 . .
N3 C46 C47 113.4(3) . .
H46A C46 H46B 107.7 . .
C47 C46 H46A 108.9 . .
C47 C46 H46B 108.9 . .
C39 C41 C42 118.8(3) 2_656 .
C00X C41 C39 118.8(3) . 2_656
C00X C41 C42 122.3(3) . .
C39 C38 C37 139.7(3) . .
C40 C38 C39 116.6(3) . .
C40 C38 C37 103.5(3) . .
C40 C00X N3 104.6(3) . .
C41 C00X N3 137.8(3) . .
C41 C00X C40 117.7(3) . .
C48 C47 C46 110.8(3) . .
C48 C47 H47A 109.5 . .
C48 C47 H47B 109.5 . .
C46 C47 H47A 109.5 . .
C46 C47 H47B 109.5 . .
H47A C47 H47B 108.1 . .
C43 C42 S3 110.6(2) . .
C43 C42 C41 127.1(3) . .
C41 C42 S3 122.2(3) . .
C53 C52 H52A 106.5 . .
C53 C52 H52B 106.5 . .
C53 C52 C51 123.2(9) . .
H52A C52 H52B 106.5 . .
C51 C52 H52A 106.5 . .
C51 C52 H52B 106.5 . .
O3 C37 N3 121.9(3) . .
O3 C37 C38 131.6(3) . .
N3 C37 C38 106.5(3) . .
C50 C49 C48 131.6(9) . .
C50 C49 H49A 104.3 . .
C50 C49 H49B 104.3 . .
C48 C49 H49A 104.3 . .
C48 C49 H49B 104.3 . .
H49A C49 H49B 105.6 . .
C45 C44 C43 112.2(3) . .
C45 C44 H44 123.9 . .
C43 C44 H44 123.9 . .
C50 C51 H51A 110.3 . .
C50 C51 H51B 110.3 . .
C52 C51 C50 107.2(9) . .
C52 C51 H51A 110.3 . .
C52 C51 H51B 110.3 . .
H51A C51 H51B 108.5 . .

loop_
_geom_bond_atom_site_label_1
_geom_bond_atom_site_label_2
_geom_bond_distance
_geom_bond_site_symmetry_2
S2 C16 1.707(4) .
S2 C13 1.722(3) .
S1 C17 1.698(3) .
S1 C20 1.669(4) .
O1 C1 1.212(4) .
O2 C6 1.215(4) .
N1 C10 1.410(4) .
N1 C1 1.421(4) .
N1 C29 1.463(4) .
N2 C5 1.402(4) .
N2 C21 1.464(4) .
N2 C6 1.428(4) .
C30 H30A 0.9700 .
C30 H30B 0.9700 .
C30 C31 1.517(5) .
C30 C29 1.523(5) .
C15 H15 0.9300 .
C15 C16 1.352(6) .
C15 C14 1.409(5) .
C17 C18 1.536(4) .
C17 C11 1.474(4) .
C36 H36A 0.9600 .
C36 H36B 0.9600 .
C36 H36C 0.9600 .
C36 C35 1.523(6) .
C22 H22A 0.9700 .
C22 H22B 0.9700 .
C22 C21 1.524(4) .
C22 C23 1.525(5) .
C24 H24A 0.9700 .
C24 H24B 0.9700 .
C24 C23 1.531(5) .
C24 C25 1.512(5) .
C18 H18 0.9300 .
C18 C19 1.493(5) .
C33 H33A 0.9700 .
C33 H33B 0.9700 .
C33 C32 1.518(5) .
C33 C34 1.512(6) .
C16 H16 0.9300 .
C19 H19 0.9300 .
C19 C20 1.332(5) .
C14 H14 0.9300 .
C14 C13 1.389(5) .
C20 H20 0.9300 .
C5 C8 1.395(4) .
C5 C4 1.408(4) .
C27 H27A 0.9700 .
C27 H27B 0.9700 .
C27 C26 1.513(5) .
C27 C28 1.516(6) .
C7 C8 1.387(4) .
C7 C12 1.376(4) .
C7 C6 1.500(4) .
C10 C9 1.402(4) .
C10 C11 1.398(4) .
C21 H21A 0.9700 .
C21 H21B 0.9700 .
C1 C2 1.503(5) .
C13 C4 1.482(5) .
C2 C9 1.392(4) .
C2 C3 1.378(5) .
C31 H31A 0.9700 .
C31 H31B 0.9700 .
C31 C32 1.525(5) .
C8 C9 1.358(4) .
C23 H23A 0.9700 .
C23 H23B 0.9700 .
C12 H12 0.9300 .
C12 C11 1.450(4) .
C25 H25A 0.9700 .
C25 H25B 0.9700 .
C25 C26 1.522(5) .
C3 H3 0.9300 .
C3 C4 1.452(5) .
C32 H32A 0.9700 .
C32 H32B 0.9700 .
C26 H26A 0.9700 .
C26 H26B 0.9700 .
C34 H34A 0.9700 .
C34 H34B 0.9700 .
C34 C35 1.511(6) .
C35 H35A 0.9700 .
C35 H35B 0.9700 .
C29 H29A 0.9700 .
C29 H29B 0.9700 .
C28 H28A 0.9600 .
C28 H28B 0.9600 .
C28 H28C 0.9600 .
S4 C60 1.733(3) .
S4 C63 1.717(3) .
O4 C54 1.215(4) .
N4 C58 1.400(4) .
N4 C54 1.431(4) .
N4 C64 1.461(4) .
C69 H69A 0.9700 .
C69 H69B 0.9700 .
C69 C70 1.526(5) .
C69 C68 1.526(5) .
C65 H65A 0.9700 .
C65 H65B 0.9700 .
C65 C64 1.527(4) .
C65 C66 1.529(4) .
C70 H70A 0.9700 .
C70 H70B 0.9700 .
C70 C71 1.522(6) .
C62 H62 0.9300 .
C62 C63 1.358(5) .
C62 C61 1.426(4) .
C55 C54 1.492(4) .
C55 C57 1.392(4) .
C55 C56 1.387(4) .
C58 C59 1.405(4) .
C58 C57 1.405(4) .
C59 C60 1.474(4) .
C59 C56 1.445(4) 2_566
C71 H71A 0.9600 .
C71 H71B 0.9600 .
C71 H71C 0.9600 .
C57 C57 1.343(6) 2_566
C64 H64A 0.9700 .
C64 H64B 0.9700 .
C60 C61 1.362(4) .
C56 C59 1.445(4) 2_566
C56 H56 0.9300 .
C63 H63 0.9300 .
C68 H68A 0.9700 .
C68 H68B 0.9700 .
C68 C67 1.528(4) .
C67 H67A 0.9700 .
C67 H67B 0.9700 .
C67 C66 1.527(5) .
C66 H66A 0.9700 .
C66 H66B 0.9700 .
C61 H61 0.9300 .
S3 C45 1.714(4) .
S3 C42 1.725(3) .
O3 C37 1.217(4) .
N3 C46 1.462(4) .
N3 C00X 1.409(4) .
N3 C37 1.426(4) .
C39 H39 0.9300 .
C39 C41 1.448(5) 2_656
C39 C38 1.392(4) .
C50 H50A 0.9700 .
C50 H50B 0.9700 .
C50 C49 1.144(12) .
C50 C51 1.515(12) .
C45 H45 0.9300 .
C45 C44 1.353(6) .
C48 H48A 0.9700 .
C48 H48B 0.9700 .
C48 C47 1.519(6) .
C48 C49 1.534(9) .
C53 H53A 0.9600 .
C53 H53B 0.9600 .
C53 H53C 0.9600 .
C53 C52 1.313(12) .
C40 C40 1.349(7) 2_656
C40 C38 1.385(4) .
C40 C00X 1.402(4) .
C43 H43 0.9300 .
C43 C42 1.359(5) .
C43 C44 1.422(4) .
C46 H46A 0.9700 .
C46 H46B 0.9700 .
C46 C47 1.524(5) .
C41 C39 1.448(5) 2_656
C41 C00X 1.395(4) .
C41 C42 1.478(4) .
C38 C37 1.494(5) .
C47 H47A 0.9700 .
C47 H47B 0.9700 .
C52 H52A 0.9700 .
C52 H52B 0.9700 .
C52 C51 1.497(11) .
C49 H49A 0.9700 .
C49 H49B 0.9700 .
C44 H44 0.9300 .
C51 H51A 0.9700 .
C51 H51B 0.9700 .

loop_
_geom_torsion_atom_site_label_1
_geom_torsion_atom_site_label_2
_geom_torsion_atom_site_label_3
_geom_torsion_atom_site_label_4
_geom_torsion
_geom_torsion_site_symmetry_1
_geom_torsion_site_symmetry_4
S2 C13 C4 C5 119.7(3) . .
S2 C13 C4 C3 -58.3(4) . .
S1 C17 C18 C19 4.7(3) . .
S1 C17 C11 C10 -79.6(4) . .
S1 C17 C11 C12 107.9(3) . .
O1 C1 C2 C9 -179.7(4) . .
O1 C1 C2 C3 -9.8(7) . .
N1 C10 C9 C2 -4.5(4) . .
N1 C10 C9 C8 -172.0(3) . .
N1 C10 C11 C17 -1.8(6) . .
N1 C10 C11 C12 170.5(3) . .
N1 C1 C2 C9 -1.4(3) . .
N1 C1 C2 C3 168.6(4) . .
N2 C5 C8 C7 -4.0(4) . .
N2 C5 C8 C9 -172.3(3) . .
N2 C5 C4 C13 -8.1(6) . .
N2 C5 C4 C3 169.9(3) . .
C30 C31 C32 C33 -179.2(3) . .
C15 C14 C13 S2 0.3(3) . .
C15 C14 C13 C4 179.6(3) . .
C17 S1 C20 C19 1.7(4) . .
C17 C18 C19 C20 -3.6(4) . .
C24 C25 C26 C27 -177.0(4) . .
C18 C17 C11 C10 106.5(3) . .
C18 C17 C11 C12 -65.9(4) . .
C18 C19 C20 S1 1.1(5) . .
C33 C34 C35 C36 -179.3(4) . .
C16 S2 C13 C14 0.1(2) . .
C16 S2 C13 C4 -179.3(3) . .
C16 C15 C14 C13 -0.6(4) . .
C14 C15 C16 S2 0.7(4) . .
C14 C13 C4 C5 -59.6(5) . .
C14 C13 C4 C3 122.4(4) . .
C20 S1 C17 C18 -3.9(3) . .
C20 S1 C17 C11 -178.2(3) . .
C5 N2 C21 C22 103.6(4) . .
C5 N2 C6 O2 177.7(3) . .
C5 N2 C6 C7 -0.2(3) . .
C5 C8 C9 C10 166.0(3) . .
C5 C8 C9 C2 -0.5(5) . .
C7 C8 C9 C10 -1.4(5) . .
C7 C8 C9 C2 -167.9(3) . .
C7 C12 C11 C17 171.2(3) . .
C7 C12 C11 C10 -1.7(4) . .
C10 N1 C1 O1 177.2(3) . .
C10 N1 C1 C2 -1.3(3) . .
C10 N1 C29 C30 -84.5(4) . .
C21 N2 C5 C8 176.4(3) . .
C21 N2 C5 C4 2.8(6) . .
C21 N2 C6 O2 3.1(5) . .
C21 N2 C6 C7 -174.8(3) . .
C21 C22 C23 C24 -175.5(3) . .
C1 N1 C10 C9 3.4(3) . .
C1 N1 C10 C11 -167.4(4) . .
C1 N1 C29 C30 97.2(3) . .
C1 C2 C9 C10 3.7(4) . .
C1 C2 C9 C8 171.2(3) . .
C1 C2 C3 C4 -168.2(3) . .
C13 S2 C16 C15 -0.4(3) . .
C2 C3 C4 C5 1.5(5) . .
C2 C3 C4 C13 179.5(3) . .
C31 C30 C29 N1 177.3(3) . .
C8 C5 C4 C13 178.8(3) . .
C8 C5 C4 C3 -3.2(4) . .
C8 C7 C12 C11 1.3(4) . .
C8 C7 C6 O2 -179.7(3) . .
C8 C7 C6 N2 -2.1(3) . .
C23 C22 C21 N2 -173.0(3) . .
C23 C24 C25 C26 178.3(3) . .
C12 C7 C8 C5 -168.1(3) . .
C12 C7 C8 C9 0.3(5) . .
C12 C7 C6 O2 -10.4(6) . .
C12 C7 C6 N2 167.2(4) . .
C9 C10 C11 C17 -171.8(3) . .
C9 C10 C11 C12 0.5(4) . .
C9 C2 C3 C4 0.8(5) . .
C25 C24 C23 C22 -165.5(3) . .
C3 C2 C9 C10 -168.8(3) . .
C3 C2 C9 C8 -1.3(5) . .
C32 C33 C34 C35 177.9(4) . .
C4 C5 C8 C7 171.1(3) . .
C4 C5 C8 C9 2.8(5) . .
C34 C33 C32 C31 -177.8(3) . .
C6 N2 C5 C8 2.4(3) . .
C6 N2 C5 C4 -171.3(3) . .
C6 N2 C21 C22 -82.9(3) . .
C6 C7 C8 C5 3.8(4) . .
C6 C7 C8 C9 172.2(3) . .
C6 C7 C12 C11 -166.9(3) . .
C29 N1 C10 C9 -175.1(3) . .
C29 N1 C10 C11 14.1(6) . .
C29 N1 C1 O1 -4.2(5) . .
C29 N1 C1 C2 177.4(3) . .
C29 C30 C31 C32 -175.7(3) . .
C28 C27 C26 C25 176.7(4) . .
C11 C17 C18 C19 179.2(3) . .
C11 C10 C9 C2 168.4(3) . .
C11 C10 C9 C8 1.0(5) . .
S4 C60 C61 C62 -0.3(4) . .
N4 C58 C59 C60 -1.6(6) . .
N4 C58 C59 C56 178.5(3) . 2_566
N4 C58 C57 C55 0.2(3) . .
N4 C58 C57 C57 -177.2(4) . 2_566
C69 C68 C67 C66 179.0(3) . .
C70 C69 C68 C67 178.0(3) . .
C58 N4 C54 O4 179.6(3) . .
C58 N4 C54 C55 -0.5(3) . .
C58 N4 C64 C65 -65.4(4) . .
C58 C59 C60 S4 129.8(3) . .
C58 C59 C60 C61 -51.1(5) . .
C59 C58 C57 C55 -179.9(3) . .
C59 C58 C57 C57 2.7(5) . 2_566
C59 C60 C61 C62 -179.4(3) . .
C54 N4 C58 C59 -179.7(3) . .
C54 N4 C58 C57 0.2(3) . .
C54 N4 C64 C65 103.1(3) . .
C54 C55 C57 C58 -0.5(3) . .
C54 C55 C57 C57 176.9(4) . 2_566
C54 C55 C56 C59 -177.3(3) . 2_566
C57 C55 C54 O4 -179.5(3) . .
C57 C55 C54 N4 0.6(3) . .
C57 C55 C56 C59 0.1(4) . 2_566
C57 C58 C59 C60 178.5(3) . .
C57 C58 C59 C56 -1.4(4) . 2_566
C64 N4 C58 C59 -10.3(6) . .
C64 N4 C58 C57 169.6(3) . .
C64 N4 C54 O4 9.2(4) . .
C64 N4 C54 C55 -170.9(2) . .
C64 C65 C66 C67 59.0(4) . .
C60 S4 C63 C62 0.2(3) . .
C56 C55 C54 O4 -1.9(6) . .
C56 C55 C54 N4 178.3(4) . .
C56 C55 C57 C58 -178.8(3) . .
C56 C55 C57 C57 -1.4(5) . 2_566
C56 C59 C60 S4 -50.3(4) 2_566 .
C56 C59 C60 C61 128.8(4) 2_566 .
C63 S4 C60 C59 179.3(3) . .
C63 S4 C60 C61 0.0(3) . .
C63 C62 C61 C60 0.5(4) . .
C68 C69 C70 C71 177.3(3) . .
C68 C67 C66 C65 172.0(3) . .
C66 C65 C64 N4 174.2(3) . .
C61 C62 C63 S4 -0.5(4) . .
S3 C45 C44 C43 -0.4(4) . .
N3 C46 C47 C48 -179.8(4) . .
C39 C41 C00X N3 178.4(3) 2_656 .
C39 C41 C00X C40 -1.8(4) 2_656 .
C39 C41 C42 S3 -52.4(4) 2_656 .
C39 C41 C42 C43 127.8(4) 2_656 .
C39 C38 C37 O3 -1.2(7) . .
C39 C38 C37 N3 177.6(4) . .
C45 S3 C42 C43 -0.4(3) . .
C45 S3 C42 C41 179.8(3) . .
C53 C52 C51 C50 170.4(14) . .
C40 C40 C38 C39 0.1(6) 2_656 .
C40 C40 C38 C37 176.4(4) 2_656 .
C40 C40 C00X N3 -177.8(4) 2_656 .
C40 C40 C00X C41 2.4(6) 2_656 .
C40 C38 C37 O3 -176.0(4) . .
C40 C38 C37 N3 2.7(3) . .
C46 N3 C00X C40 169.9(3) . .
C46 N3 C00X C41 -10.3(6) . .
C46 N3 C37 O3 6.3(5) . .
C46 N3 C37 C38 -172.6(3) . .
C41 C39 C38 C40 -0.6(5) 2_656 .
C41 C39 C38 C37 -175.0(4) 2_656 .
C38 C40 C00X N3 0.9(4) . .
C38 C40 C00X C41 -178.9(3) . .
C00X N3 C46 C47 115.0(4) . .
C00X N3 C37 O3 176.5(3) . .
C00X N3 C37 C38 -2.4(3) . .
C00X C40 C38 C39 -178.6(3) . .
C00X C40 C38 C37 -2.3(4) . .
C00X C41 C42 S3 131.3(3) . .
C00X C41 C42 C43 -48.4(5) . .
C47 C48 C49 C50 105(2) . .
C42 S3 C45 C44 0.5(3) . .
C42 C43 C44 C45 0.1(4) . .
C42 C41 C00X N3 -5.3(6) . .
C42 C41 C00X C40 174.4(3) . .
C37 N3 C46 C47 -76.9(4) . .
C37 N3 C00X C40 1.0(3) . .
C37 N3 C00X C41 -179.2(4) . .
C49 C50 C51 C52 142(2) . .
C49 C48 C47 C46 -175.8(6) . .
C44 C43 C42 S3 0.2(4) . .
C44 C43 C42 C41 180.0(3) . .
C51 C50 C49 C48 170.5(13) . .

loop_
_twin_individual_id
_twin_individual_mass_fraction_refined
1 0.12(4)
2 0.88(4)
